data_4020381
loop_
_publ_author_name
'Fangfang Jian'
'Pusu Zhao'
'Lan Zhang'
'Yuxia Hou'

_publ_section_title
;
 Synthesis of 2,3-Diaryltetrazole-5-thiones and Theoretical
 Studies on Atomic Charge Distributions of
 2,3-Diphenyltetrazole-5-thione
;
_journal_name_full 'Journal of Organic Chemistry'
_journal_page_first 8322
_journal_page_last 8326
_journal_paper_doi 10.1021/jo0504767
_journal_volume 70
_journal_year 2005
_chemical_formula_sum 'C7.5 H7 N2 S0.5'
_chemical_formula_weight 141.18
_space_group_IT_number 31
_symmetry_cell_setting orthorhombic
_symmetry_space_group_name_Hall 'P 2ac -2'
_symmetry_space_group_name_H-M 'P m n 21'
_cell_angle_alpha 90.00
_cell_angle_beta 90.00
_cell_angle_gamma 90.00
_cell_formula_units_Z 4
_cell_length_a 18.381(4)
_cell_length_b 6.1799(12)
_cell_length_c 6.1865(12)
_cell_measurement_temperature 293(2)
_cell_volume 702.7(2)
_diffrn_ambient_temperature 293(2)
_exptl_crystal_density_diffrn 1.334
_cod_depositor_comments
;
The following automatic conversions were performed:
'_symmetry_cell_setting' value 'Orthorhombic' changed to 'orthorhombic'
according to '/home/saulius/struct/CIF-dictionaries/cif_core.dic'
dictionary named 'cif_core.dic' version 2.4.1 from 2010-06-29.

Automatic conversion script
Id: cif_fix_enum 1527 2010-12-29 10:47:43Z saulius 
;
_cod_original_formula_sum 'C7.50 H7 N2 S0.50'
_cod_database_code 4020381

loop_
_symmetry_equiv_pos_as_xyz
'x, y, z'
'-x+1/2, -y, z+1/2'
'-x, y, z'
'x+1/2, -y, z+1/2'

loop_
_atom_site_label
_atom_site_type_symbol
_atom_site_fract_x
_atom_site_fract_y
_atom_site_fract_z
_atom_site_U_iso_or_equiv
_atom_site_adp_type
_atom_site_occupancy
_atom_site_symmetry_multiplicity
_atom_site_calc_flag
_atom_site_refinement_flags
_atom_site_disorder_assembly
_atom_site_disorder_group
S1 S 0.0000 1.1704(3) 0.2154(3) 0.0552(7) Uani 1 2 d S . .
N1 N 0.0362(2) 0.7488(5) 0.6421(6) 0.0378(10) Uani 1 1 d . . .
N2 N 0.0618(2) 0.8910(7) 0.5003(7) 0.0463(11) Uani 1 1 d . . .
C1 C 0.0808(3) 0.6095(8) 0.7708(8) 0.0427(13) Uani 1 1 d . . .
C2 C 0.1041(3) 0.6877(8) 0.9730(9) 0.0472(13) Uani 1 1 d . . .
H2B H 0.0897 0.8232 1.0223 0.057 Uiso 1 1 calc R . .
C3 C 0.1493(3) 0.5565(8) 1.0970(9) 0.0493(13) Uani 1 1 d . . .
H3A H 0.1637 0.6018 1.2338 0.059 Uiso 1 1 calc R . .
C4 C 0.1732(3) 0.3570(8) 1.0173(10) 0.0541(14) Uani 1 1 d . . .
C5 C 0.1509(3) 0.2891(8) 0.8174(9) 0.0500(14) Uani 1 1 d . . .
H5A H 0.1681 0.1581 0.7640 0.060 Uiso 1 1 calc R . .
C6 C 0.1031(3) 0.4110(8) 0.6917(10) 0.0510(13) Uani 1 1 d . . .
H6A H 0.0867 0.3604 0.5588 0.061 Uiso 1 1 calc R . .
C7 C 0.2214(4) 0.2157(11) 1.1544(11) 0.073(2) Uani 1 1 d . . .
H7A H 0.2321 0.2884 1.2878 0.109 Uiso 1 1 calc R . .
H7B H 0.2659 0.1869 1.0784 0.109 Uiso 1 1 calc R . .
H7C H 0.1970 0.0817 1.1844 0.109 Uiso 1 1 calc R . .
C8 C 0.0000 0.9845(13) 0.4110(12) 0.0493(18) Uani 1 2 d S . .

loop_
_atom_site_aniso_label
_atom_site_aniso_U_11
_atom_site_aniso_U_22
_atom_site_aniso_U_33
_atom_site_aniso_U_23
_atom_site_aniso_U_13
_atom_site_aniso_U_12
S1 0.0629(13) 0.0590(11) 0.0435(11) 0.0164(9) 0.000 0.000
N1 0.0384(18) 0.040(2) 0.035(2) 0.0120(15) 0.0014(17) 0.0052(16)
N2 0.048(2) 0.052(2) 0.039(2) 0.0141(18) -0.003(2) 0.001(2)
C1 0.036(2) 0.054(3) 0.038(3) 0.0083(19) 0.011(2) 0.006(2)
C2 0.049(3) 0.051(3) 0.042(3) -0.008(2) 0.002(2) -0.005(2)
C3 0.048(3) 0.063(3) 0.037(3) -0.002(2) -0.005(2) 0.002(2)
C4 0.042(3) 0.061(3) 0.059(4) 0.008(3) -0.012(3) 0.000(2)
C5 0.054(3) 0.043(3) 0.053(3) 0.000(2) -0.004(3) 0.000(2)
C6 0.056(3) 0.051(3) 0.046(3) 0.004(2) -0.002(3) -0.002(2)
C7 0.078(4) 0.063(3) 0.077(5) 0.013(3) -0.019(4) 0.010(3)
C8 0.050(4) 0.062(4) 0.036(4) 0.000(3) 0.000 0.000

loop_
_geom_bond_atom_site_label_1
_geom_bond_atom_site_label_2
_geom_bond_distance
_geom_bond_site_symmetry_2
_geom_bond_publ_flag
S1 C8 1.668(8) . ?
N1 N2 1.328(5) . ?
N1 N1 1.330(8) 3 ?
N1 C1 1.431(6) . ?
N2 C8 1.389(6) . ?
C1 C6 1.383(7) . ?
C1 C2 1.407(8) . ?
C2 C3 1.391(7) . ?
C3 C4 1.399(8) . ?
C4 C5 1.369(8) . ?
C4 C7 1.506(7) . ?
C5 C6 1.394(8) . ?
C8 N2 1.389(6) 3 ?
